data_7052252
loop_
_publ_author_name
'Davis, Martin F.'
'Levason, William'
'Ratnani, Raju'
'Reid, Gillian'
'Webster, Michael'

_publ_section_title
;
 Synthesis, spectroscopic studies and structural systematics of
 phosphine oxide complexes with Group II metal (beryllium?barium)
 nitrates
;
_journal_issue 5
_journal_name_full 'New Journal of Chemistry'
_journal_page_first 782
_journal_paper_doi 10.1039/b600301j
_journal_volume 30
_journal_year 2006
_chemical_absolute_configuration ad
_chemical_formula_moiety 'C50 H44 Ca N2 O10 P4'
_chemical_formula_sum 'C50 H44 Ca N2 O10 P4'
_chemical_formula_weight 996.83
_chemical_name_systematic
;
Bis(nitrato-O,O')bis(bis(diphenylphosphinoyl)methane)calcium(II)
;
_space_group_IT_number 29
_symmetry_cell_setting orthorhombic
_symmetry_Int_Tables_number 29
_symmetry_space_group_name_Hall 'P 2c -2ac'
_symmetry_space_group_name_H-M 'P c a 21'
_atom_sites_solution_hydrogens geom
_atom_sites_solution_primary direct
_atom_sites_solution_secondary difmap
_audit_creation_date 2005-10-23
_audit_creation_method 'SHELXL-97 + hand edit'
_cell_angle_alpha 90.00
_cell_angle_beta 90.00
_cell_angle_gamma 90.00
_cell_formula_units_Z 4
_cell_length_a 20.4255(16)
_cell_length_b 11.3207(10)
_cell_length_c 22.2120(15)
_cell_measurement_reflns_used 14383
_cell_measurement_temperature 120(2)
_cell_measurement_theta_max 21.49
_cell_measurement_theta_min 2.91
_cell_volume 5136.1(7)
_computing_structure_refinement 'SHELXL-97 (Sheldrick, 1997)'
_computing_structure_solution 'SHELXS-97 (Sheldrick, 1997)'
_diffrn_ambient_temperature 120(2)
_diffrn_measured_fraction_theta_full 0.993
_diffrn_measured_fraction_theta_max 0.993
_diffrn_measurement_device_type 'area detector, Nonius Kappa ccd'
_diffrn_measurement_method '\f and \w scans'
_diffrn_radiation_monochromator graphite
_diffrn_radiation_source 'Nonius rotating anode'
_diffrn_radiation_type MoK\a
_diffrn_radiation_wavelength 0.71073
_diffrn_reflns_av_R_equivalents 0.1198
_diffrn_reflns_av_sigmaI/netI 0.1139
_diffrn_reflns_limit_h_max 21
_diffrn_reflns_limit_h_min -21
_diffrn_reflns_limit_k_max 11
_diffrn_reflns_limit_k_min -11
_diffrn_reflns_limit_l_max 22
_diffrn_reflns_limit_l_min -21
_diffrn_reflns_number 15486
_diffrn_reflns_theta_full 21.55
_diffrn_reflns_theta_max 21.55
_diffrn_reflns_theta_min 3.25
_diffrn_standards_decay_% 0
_diffrn_standards_number 0
_exptl_absorpt_coefficient_mu 0.303
_exptl_absorpt_correction_T_max 1.0042
_exptl_absorpt_correction_T_min 0.8968
_exptl_absorpt_correction_type multi-scan
_exptl_absorpt_process_details 'SORTAV, R H Blessing, J. Appl. Cryst., 1997, 30, 421-426.'
_exptl_crystal_colour colourless
_exptl_crystal_density_diffrn 1.289
_exptl_crystal_density_method 'not measured'
_exptl_crystal_description block
_exptl_crystal_F_000 2072
_exptl_crystal_size_max 0.20
_exptl_crystal_size_mid 0.10
_exptl_crystal_size_min 0.10
_refine_diff_density_max 1.372
_refine_diff_density_min -0.422
_refine_diff_density_rms 0.103
_refine_ls_abs_structure_details 'Flack H D (1983), Acta Cryst. A39, 876-881'
_refine_ls_abs_structure_Flack 0.03(11)
_refine_ls_extinction_method none
_refine_ls_goodness_of_fit_ref 1.041
_refine_ls_hydrogen_treatment noref
_refine_ls_matrix_type full
_refine_ls_number_parameters 604
_refine_ls_number_reflns 5673
_refine_ls_number_restraints 1
_refine_ls_restrained_S_all 1.041
_refine_ls_R_factor_all 0.1165
_refine_ls_R_factor_gt 0.0843
_refine_ls_shift/su_max 0.001
_refine_ls_shift/su_mean 0.000
_refine_ls_structure_factor_coef Fsqd
_refine_ls_weighting_details 'w=1/[\s^2^(Fo^2^)+(0.1510P)^2^+0.0000P] where P=(Fo^2^+2Fc^2^)/3'
_refine_ls_weighting_scheme calc
_refine_ls_wR_factor_gt 0.2133
_refine_ls_wR_factor_ref 0.2361
_reflns_number_gt 4196
_reflns_number_total 5673
_reflns_threshold_expression I>2sigma(I)
_cod_data_source_file b600301j.txt
_cod_data_source_block 04rju010
_cod_database_code 7052252

loop_
_symmetry_equiv_pos_as_xyz
'x, y, z'
'-x, -y, z+1/2'
'x+1/2, -y, z'
'-x+1/2, y, z+1/2'

loop_
_atom_site_label
_atom_site_type_symbol
_atom_site_fract_x
_atom_site_fract_y
_atom_site_fract_z
_atom_site_U_iso_or_equiv
_atom_site_adp_type
_atom_site_occupancy
_atom_site_symmetry_multiplicity
_atom_site_calc_flag
_atom_site_refinement_flags
_atom_site_disorder_assembly
_atom_site_disorder_group
Ca1 Ca 0.28711(10) 0.4360(2) 0.15903(10) 0.0365(6) Uani 1 1 d . . .
P1 P 0.42644(13) 0.5778(3) 0.09347(13) 0.0339(7) Uani 1 1 d . . .
P2 P 0.41432(15) 0.3199(3) 0.05918(14) 0.0402(8) Uani 1 1 d . . .
P3 P 0.39559(14) 0.2653(3) 0.25117(14) 0.0445(8) Uani 1 1 d . . .
P4 P 0.27576(14) 0.1298(3) 0.20300(14) 0.0435(8) Uani 1 1 d . . .
O1 O 0.3574(3) 0.5701(6) 0.1143(3) 0.0358(18) Uani 1 1 d . . .
O2 O 0.3515(3) 0.3092(6) 0.0919(4) 0.0442(19) Uani 1 1 d . . .
O3 O 0.3737(3) 0.3767(7) 0.2224(4) 0.048(2) Uani 1 1 d . . .
O4 O 0.2487(4) 0.2477(6) 0.1877(4) 0.0443(19) Uani 1 1 d . . .
N1 N 0.1750(5) 0.5028(11) 0.0802(6) 0.059(3) Uani 1 1 d . . .
N2 N 0.2512(6) 0.5685(13) 0.2689(5) 0.060(3) Uani 1 1 d . . .
O5 O 0.2069(7) 0.4098(12) 0.0753(6) 0.121(5) Uani 1 1 d . . .
O6 O 0.1937(7) 0.5606(13) 0.1227(6) 0.124(6) Uani 1 1 d . . .
O7 O 0.1280(4) 0.5295(10) 0.0495(5) 0.082(3) Uani 1 1 d . . .
O8 O 0.2878(4) 0.6164(9) 0.2286(4) 0.066(3) Uani 1 1 d . . .
O9 O 0.2273(4) 0.4723(10) 0.2566(4) 0.063(2) Uani 1 1 d . . .
O10 O 0.2404(6) 0.6134(11) 0.3162(5) 0.099(4) Uani 1 1 d . . .
C1 C 0.4755(6) 0.6598(9) 0.1447(5) 0.037(3) Uani 1 1 d . . .
C2 C 0.4435(7) 0.7233(12) 0.1885(6) 0.060(4) Uani 1 1 d . . .
H2 H 0.3970 0.7217 0.1898 0.072 Uiso 1 1 calc R . .
C3 C 0.4775(8) 0.7903(13) 0.2315(7) 0.073(4) Uani 1 1 d . . .
H3 H 0.4548 0.8311 0.2625 0.088 Uiso 1 1 calc R . .
C4 C 0.5460(8) 0.7951(13) 0.2272(7) 0.075(5) Uani 1 1 d . . .
H4 H 0.5700 0.8423 0.2547 0.090 Uiso 1 1 calc R . .
C5 C 0.5788(6) 0.7324(13) 0.1836(8) 0.073(5) Uani 1 1 d . . .
H5 H 0.6252 0.7366 0.1817 0.088 Uiso 1 1 calc R . .
C6 C 0.5451(6) 0.6629(11) 0.1422(6) 0.054(4) Uani 1 1 d . . .
H6 H 0.5682 0.6183 0.1129 0.065 Uiso 1 1 calc R . .
C7 C 0.4292(6) 0.6421(9) 0.0180(5) 0.038(3) Uani 1 1 d . . .
C8 C 0.4857(7) 0.6705(12) -0.0095(6) 0.058(4) Uani 1 1 d . . .
H8 H 0.5261 0.6584 0.0108 0.069 Uiso 1 1 calc R . .
C9 C 0.4852(7) 0.7167(12) -0.0665(6) 0.068(4) Uani 1 1 d . . .
H9 H 0.5251 0.7388 -0.0854 0.082 Uiso 1 1 calc R . .
C10 C 0.4255(8) 0.7312(13) -0.0969(6) 0.064(4) Uani 1 1 d . . .
H10 H 0.4243 0.7617 -0.1367 0.077 Uiso 1 1 calc R . .
C11 C 0.3711(7) 0.7011(13) -0.0687(7) 0.066(4) Uani 1 1 d . . .
H11 H 0.3306 0.7104 -0.0891 0.080 Uiso 1 1 calc R . .
C12 C 0.3705(5) 0.6558(10) -0.0096(5) 0.039(3) Uani 1 1 d . . .
H12 H 0.3307 0.6358 0.0101 0.046 Uiso 1 1 calc R . .
C13 C 0.4658(5) 0.4343(8) 0.0891(5) 0.031(2) Uani 1 1 d . . .
H13A H 0.5053 0.4412 0.0635 0.037 Uiso 1 1 calc R . .
H13B H 0.4802 0.4110 0.1299 0.037 Uiso 1 1 calc R . .
C14 C 0.4619(7) 0.1870(11) 0.0634(6) 0.051(3) Uani 1 1 d . . .
C15 C 0.5260(9) 0.1792(14) 0.0790(6) 0.076(5) Uani 1 1 d . . .
H15 H 0.5489 0.2499 0.0884 0.091 Uiso 1 1 calc R . .
C16 C 0.5584(11) 0.0764(17) 0.0818(8) 0.102(6) Uani 1 1 d . . .
H16 H 0.6032 0.0771 0.0931 0.122 Uiso 1 1 calc R . .
C17 C 0.5311(15) -0.0230(18) 0.0697(10) 0.113(7) Uani 1 1 d . . .
H17 H 0.5564 -0.0932 0.0681 0.136 Uiso 1 1 calc R . .
C18 C 0.4630(17) -0.0268(16) 0.0589(9) 0.123(8) Uani 1 1 d . . .
H18 H 0.4401 -0.0995 0.0556 0.147 Uiso 1 1 calc R . .
C19 C 0.4309(9) 0.0825(15) 0.0532(8) 0.086(5) Uani 1 1 d . . .
H19 H 0.3861 0.0834 0.0419 0.103 Uiso 1 1 calc R . .
C20 C 0.4037(6) 0.3526(9) -0.0189(6) 0.044(3) Uani 1 1 d . . .
C21 C 0.3401(7) 0.3667(12) -0.0420(6) 0.057(4) Uani 1 1 d . . .
H21 H 0.3032 0.3554 -0.0165 0.068 Uiso 1 1 calc R . .
C22 C 0.3311(8) 0.3968(15) -0.1011(7) 0.076(5) Uani 1 1 d . . .
H22 H 0.2883 0.4062 -0.1170 0.092 Uiso 1 1 calc R . .
C23 C 0.3859(9) 0.4133(12) -0.1375(6) 0.073(5) Uani 1 1 d . . .
H23 H 0.3796 0.4375 -0.1780 0.088 Uiso 1 1 calc R . .
C24 C 0.4471(9) 0.3965(15) -0.1174(6) 0.079(5) Uani 1 1 d . . .
H24 H 0.4834 0.4049 -0.1438 0.095 Uiso 1 1 calc R . .
C25 C 0.4566(7) 0.3668(14) -0.0579(6) 0.067(4) Uani 1 1 d . . .
H25 H 0.4998 0.3559 -0.0432 0.080 Uiso 1 1 calc R . .
C26 C 0.4811(5) 0.2530(9) 0.2457(5) 0.034(3) Uani 1 1 d . . .
C27 C 0.5190(6) 0.3583(12) 0.2408(5) 0.051(3) Uani 1 1 d . . .
H27 H 0.4981 0.4331 0.2430 0.062 Uiso 1 1 calc R . .
C28 C 0.5868(5) 0.3520(12) 0.2329(5) 0.044(3) Uani 1 1 d . . .
H28 H 0.6111 0.4231 0.2286 0.053 Uiso 1 1 calc R . .
C29 C 0.6190(6) 0.2464(12) 0.2311(6) 0.052(3) Uani 1 1 d . . .
H29 H 0.6649 0.2435 0.2245 0.062 Uiso 1 1 calc R . .
C30 C 0.5832(6) 0.1436(14) 0.2392(6) 0.061(4) Uani 1 1 d . . .
H30 H 0.6052 0.0697 0.2408 0.073 Uiso 1 1 calc R . .
C31 C 0.5171(7) 0.1477(12) 0.2449(6) 0.058(4) Uani 1 1 d . . .
H31 H 0.4940 0.0752 0.2485 0.070 Uiso 1 1 calc R . .
C32 C 0.3714(6) 0.2579(17) 0.3302(6) 0.069(5) Uani 1 1 d . . .
C33 C 0.3547(8) 0.3620(19) 0.3577(7) 0.087(6) Uani 1 1 d . . .
H33 H 0.3521 0.4330 0.3350 0.104 Uiso 1 1 calc R . .
C34 C 0.3407(9) 0.363(2) 0.4231(11) 0.118(8) Uani 1 1 d . . .
H34 H 0.3324 0.4317 0.4461 0.141 Uiso 1 1 calc R . .
C35 C 0.3414(9) 0.247(3) 0.4466(9) 0.102(7) Uani 1 1 d . . .
H35 H 0.3268 0.2411 0.4872 0.123 Uiso 1 1 calc R . .
C36 C 0.3588(12) 0.144(3) 0.4221(8) 0.130(10) Uani 1 1 d . . .
H36 H 0.3615 0.0730 0.4450 0.156 Uiso 1 1 calc R . .
C37 C 0.3724(8) 0.1473(16) 0.3620(7) 0.085(5) Uani 1 1 d . . .
H37 H 0.3826 0.0765 0.3411 0.102 Uiso 1 1 calc R . .
C38 C 0.3630(5) 0.1317(11) 0.2139(6) 0.047(3) Uani 1 1 d . . .
H38A H 0.3844 0.1236 0.1741 0.056 Uiso 1 1 calc R . .
H38B H 0.3753 0.0619 0.2382 0.056 Uiso 1 1 calc R . .
C39 C 0.2402(5) 0.0750(11) 0.2716(6) 0.045(3) Uani 1 1 d . . .
C40 C 0.1990(6) 0.1496(12) 0.3043(6) 0.059(4) Uani 1 1 d . . .
H40 H 0.1914 0.2276 0.2902 0.071 Uiso 1 1 calc R . .
C41 C 0.1691(7) 0.1131(13) 0.3563(6) 0.060(4) Uani 1 1 d . . .
H41 H 0.1406 0.1643 0.3777 0.071 Uiso 1 1 calc R . .
C42 C 0.1816(7) -0.0017(14) 0.3773(6) 0.062(4) Uani 1 1 d . . .
H42 H 0.1619 -0.0289 0.4135 0.075 Uiso 1 1 calc R . .
C43 C 0.2211(7) -0.0719(14) 0.3461(7) 0.072(5) Uani 1 1 d . . .
H43 H 0.2288 -0.1493 0.3610 0.087 Uiso 1 1 calc R . .
C44 C 0.2526(7) -0.0379(13) 0.2917(7) 0.070(4) Uani 1 1 d . . .
H44 H 0.2806 -0.0902 0.2704 0.084 Uiso 1 1 calc R . .
C45 C 0.2646(5) 0.0266(10) 0.1427(5) 0.038(3) Uani 1 1 d . . .
C46 C 0.2472(9) 0.0725(13) 0.0874(7) 0.081(5) Uani 1 1 d . . .
H46 H 0.2373 0.1543 0.0841 0.097 Uiso 1 1 calc R . .
C47 C 0.2438(10) 0.0011(17) 0.0358(9) 0.101(6) Uani 1 1 d . . .
H47 H 0.2362 0.0328 -0.0031 0.122 Uiso 1 1 calc R . .
C48 C 0.2529(10) -0.1256(16) 0.0462(10) 0.104(7) Uani 1 1 d . . .
H48 H 0.2444 -0.1805 0.0148 0.125 Uiso 1 1 calc R . .
C49 C 0.2723(9) -0.1626(14) 0.0985(9) 0.083(5) Uani 1 1 d . . .
H49 H 0.2840 -0.2434 0.1029 0.100 Uiso 1 1 calc R . .
C50 C 0.2767(8) -0.0900(13) 0.1472(7) 0.075(5) Uani 1 1 d . . .
H50 H 0.2886 -0.1223 0.1851 0.090 Uiso 1 1 calc R . .

loop_
_atom_site_aniso_label
_atom_site_aniso_U_11
_atom_site_aniso_U_22
_atom_site_aniso_U_33
_atom_site_aniso_U_23
_atom_site_aniso_U_13
_atom_site_aniso_U_12
Ca1 0.0399(12) 0.0401(14) 0.0295(13) 0.0054(11) 0.0013(11) 0.0000(11)
P1 0.0387(16) 0.0357(17) 0.0274(16) 0.0041(14) 0.0012(13) -0.0010(13)
P2 0.0548(18) 0.0335(17) 0.0322(16) -0.0007(14) 0.0043(15) -0.0023(15)
P3 0.0465(17) 0.058(2) 0.0294(17) 0.0075(16) -0.0055(14) 0.0012(16)
P4 0.0421(17) 0.045(2) 0.044(2) 0.0090(16) -0.0010(14) -0.0054(15)
O1 0.043(4) 0.034(4) 0.030(4) 0.000(3) 0.004(3) -0.001(3)
O2 0.045(4) 0.036(4) 0.052(5) 0.005(4) 0.007(4) -0.014(4)
O3 0.036(4) 0.053(5) 0.055(5) -0.002(4) -0.012(4) -0.001(4)
O4 0.047(4) 0.036(5) 0.050(5) 0.012(4) 0.001(4) -0.009(3)
N1 0.044(7) 0.049(8) 0.085(11) 0.005(7) 0.004(7) 0.004(6)
N2 0.073(8) 0.071(9) 0.034(7) 0.017(7) 0.015(6) 0.019(7)
O5 0.142(11) 0.112(11) 0.109(11) -0.025(8) -0.091(9) 0.018(10)
O6 0.164(13) 0.128(12) 0.081(9) -0.030(8) -0.049(9) 0.091(10)
O7 0.041(5) 0.136(9) 0.068(7) 0.040(6) -0.013(5) 0.011(6)
O8 0.060(5) 0.079(7) 0.058(6) -0.010(5) 0.020(5) -0.004(5)
O9 0.076(6) 0.056(7) 0.057(6) 0.011(5) 0.019(5) 0.007(5)
O10 0.138(10) 0.122(9) 0.038(6) -0.019(6) 0.032(7) 0.041(8)
C1 0.052(7) 0.025(6) 0.035(7) 0.008(5) -0.007(6) 0.008(5)
C2 0.076(9) 0.063(9) 0.042(8) -0.009(7) -0.005(7) 0.009(7)
C3 0.069(10) 0.079(11) 0.071(11) -0.021(8) -0.007(8) 0.002(8)
C4 0.085(12) 0.055(10) 0.084(12) -0.032(9) -0.001(9) 0.002(8)
C5 0.039(7) 0.065(10) 0.116(13) -0.001(10) -0.026(8) -0.006(7)
C6 0.038(7) 0.049(8) 0.076(10) -0.009(7) -0.004(6) 0.010(6)
C7 0.058(8) 0.018(6) 0.039(7) 0.006(5) 0.002(6) 0.012(5)
C8 0.054(8) 0.079(10) 0.040(8) 0.014(7) 0.010(7) 0.000(7)
C9 0.076(11) 0.078(11) 0.051(10) 0.011(8) 0.033(8) -0.010(8)
C10 0.076(11) 0.073(10) 0.043(8) 0.020(7) 0.016(8) 0.020(8)
C11 0.066(9) 0.070(10) 0.063(10) 0.022(8) -0.005(8) 0.015(8)
C12 0.035(6) 0.052(8) 0.029(7) 0.023(6) 0.001(5) 0.013(5)
C13 0.042(6) 0.029(6) 0.021(6) 0.001(5) -0.002(5) 0.001(5)
C14 0.072(9) 0.039(8) 0.043(8) -0.002(6) 0.002(7) 0.008(7)
C15 0.117(13) 0.061(10) 0.050(10) -0.008(7) -0.025(8) 0.035(9)
C16 0.145(16) 0.058(12) 0.103(15) -0.009(10) -0.035(12) 0.055(12)
C17 0.18(2) 0.049(13) 0.106(17) 0.013(11) -0.016(15) 0.035(15)
C18 0.24(3) 0.053(13) 0.074(13) -0.005(10) 0.037(17) -0.015(17)
C19 0.120(14) 0.053(11) 0.085(12) 0.029(9) 0.023(10) 0.019(10)
C20 0.059(8) 0.027(7) 0.046(8) 0.001(5) -0.004(7) -0.001(6)
C21 0.074(9) 0.061(9) 0.035(8) 0.007(6) -0.011(7) -0.027(7)
C22 0.082(10) 0.101(13) 0.046(10) 0.005(9) -0.022(8) -0.018(9)
C23 0.141(15) 0.054(9) 0.025(8) 0.012(6) -0.026(10) -0.032(9)
C24 0.105(13) 0.110(14) 0.023(8) 0.012(8) 0.003(8) -0.004(10)
C25 0.052(8) 0.103(12) 0.045(9) 0.011(8) 0.002(7) 0.006(8)
C26 0.044(6) 0.027(6) 0.032(6) 0.005(5) 0.000(5) -0.007(5)
C27 0.061(8) 0.075(10) 0.019(6) 0.004(6) -0.007(6) 0.007(7)
C28 0.042(7) 0.054(9) 0.037(7) -0.016(6) 0.000(5) -0.008(6)
C29 0.041(7) 0.059(9) 0.055(8) 0.002(7) -0.012(6) -0.004(7)
C30 0.048(9) 0.085(11) 0.050(9) -0.008(7) -0.016(6) 0.007(8)
C31 0.063(9) 0.056(9) 0.056(9) 0.016(7) -0.011(7) -0.030(7)
C32 0.030(7) 0.145(16) 0.032(8) 0.011(10) -0.011(6) 0.015(8)
C33 0.081(11) 0.142(17) 0.037(9) -0.004(10) 0.009(7) 0.045(11)
C34 0.095(13) 0.14(2) 0.122(19) -0.034(16) -0.001(12) 0.064(14)
C35 0.087(12) 0.16(2) 0.058(12) -0.046(15) 0.022(10) -0.005(14)
C36 0.17(2) 0.19(3) 0.033(11) 0.005(13) 0.013(12) -0.092(19)
C37 0.110(13) 0.096(13) 0.049(11) 0.009(9) -0.005(9) -0.019(10)
C38 0.042(6) 0.053(8) 0.046(7) 0.015(6) 0.006(6) -0.011(6)
C39 0.024(6) 0.056(9) 0.055(8) 0.010(7) -0.006(5) 0.002(6)
C40 0.057(8) 0.061(10) 0.060(10) 0.026(7) 0.005(7) -0.005(7)
C41 0.075(9) 0.060(10) 0.044(8) 0.009(7) 0.003(7) 0.005(8)
C42 0.066(9) 0.070(11) 0.051(9) -0.001(8) 0.005(7) -0.018(8)
C43 0.088(10) 0.066(10) 0.063(10) 0.051(9) 0.020(9) -0.015(9)
C44 0.080(10) 0.056(10) 0.075(11) 0.021(8) 0.013(8) 0.003(8)
C45 0.052(7) 0.031(7) 0.031(7) 0.004(5) -0.007(5) -0.001(5)
C46 0.124(13) 0.051(9) 0.066(11) 0.005(8) -0.045(10) 0.003(9)
C47 0.135(15) 0.090(14) 0.079(13) -0.017(11) -0.042(11) 0.039(12)
C48 0.142(16) 0.054(11) 0.115(18) -0.047(11) -0.037(13) 0.031(11)
C49 0.118(13) 0.051(10) 0.080(13) 0.012(10) 0.015(11) 0.025(9)
C50 0.129(13) 0.054(10) 0.044(10) 0.018(8) 0.016(8) 0.045(9)

loop_
_atom_type_symbol
_atom_type_description
_atom_type_scat_dispersion_real
_atom_type_scat_dispersion_imag
_atom_type_scat_source
C C 0.0033 0.0016 'International Tables Vol C Tables 4.2.6.8 and 6.1.1.4'
H H 0.0000 0.0000 'International Tables Vol C Tables 4.2.6.8 and 6.1.1.4'
N N 0.0061 0.0033 'International Tables Vol C Tables 4.2.6.8 and 6.1.1.4'
O O 0.0106 0.0060 'International Tables Vol C Tables 4.2.6.8 and 6.1.1.4'
P P 0.1023 0.0942 'International Tables Vol C Tables 4.2.6.8 and 6.1.1.4'
Ca Ca 0.2262 0.3064 'International Tables Vol C Tables 4.2.6.8 and 6.1.1.4'

loop_
_geom_angle_atom_site_label_1
_geom_angle_atom_site_label_2
_geom_angle_atom_site_label_3
_geom_angle
_geom_angle_site_symmetry_1
_geom_angle_site_symmetry_3
_geom_angle_publ_flag
O1 Ca1 O3 88.7(3) . . ?
O1 Ca1 O4 156.2(3) . . ?
O3 Ca1 O4 80.3(3) . . ?
O1 Ca1 O2 77.9(2) . . ?
O3 Ca1 O2 78.1(3) . . ?
O4 Ca1 O2 79.3(3) . . ?
O1 Ca1 O5 99.5(4) . . ?
O3 Ca1 O5 154.6(4) . . ?
O4 Ca1 O5 82.9(4) . . ?
O2 Ca1 O5 80.2(4) . . ?
O1 Ca1 O6 88.0(4) . . ?
O3 Ca1 O6 157.4(4) . . ?
O4 Ca1 O6 110.0(5) . . ?
O2 Ca1 O6 122.8(4) . . ?
O5 Ca1 O6 47.7(4) . . ?
O1 Ca1 O9 124.3(3) . . ?
O3 Ca1 O9 84.1(3) . . ?
O4 Ca1 O9 75.8(3) . . ?
O2 Ca1 O9 151.4(3) . . ?
O5 Ca1 O9 110.0(5) . . ?
O6 Ca1 O9 79.4(4) . . ?
O1 Ca1 O8 74.5(3) . . ?
O3 Ca1 O8 82.1(3) . . ?
O4 Ca1 O8 124.0(3) . . ?
O2 Ca1 O8 146.1(3) . . ?
O5 Ca1 O8 123.2(4) . . ?
O6 Ca1 O8 75.5(4) . . ?
O9 Ca1 O8 49.8(3) . . ?
O1 Ca1 N2 100.1(3) . . ?
O3 Ca1 N2 80.7(3) . . ?
O4 Ca1 N2 98.8(3) . . ?
O2 Ca1 N2 158.7(3) . . ?
O5 Ca1 N2 120.8(4) . . ?
O6 Ca1 N2 78.0(4) . . ?
O9 Ca1 N2 24.2(3) . . ?
O8 Ca1 N2 25.7(3) . . ?
O1 Ca1 N1 93.3(3) . . ?
O3 Ca1 N1 177.9(3) . . ?
O4 Ca1 N1 97.6(3) . . ?
O2 Ca1 N1 101.7(3) . . ?
O5 Ca1 N1 24.2(4) . . ?
O6 Ca1 N1 23.5(3) . . ?
O9 Ca1 N1 95.3(3) . . ?
O8 Ca1 N1 99.0(4) . . ?
N2 Ca1 N1 99.6(4) . . ?
O1 P1 C1 111.5(5) . . ?
O1 P1 C13 112.6(4) . . ?
C1 P1 C13 104.6(5) . . ?
O1 P1 C7 109.7(5) . . ?
C1 P1 C7 111.2(5) . . ?
C13 P1 C7 107.1(5) . . ?
O2 P2 C20 112.9(5) . . ?
O2 P2 C14 112.0(6) . . ?
C20 P2 C14 106.9(6) . . ?
O2 P2 C13 112.6(5) . . ?
C20 P2 C13 106.3(5) . . ?
C14 P2 C13 105.6(6) . . ?
O3 P3 C26 109.7(5) . . ?
O3 P3 C32 111.9(7) . . ?
C26 P3 C32 109.4(5) . . ?
O3 P3 C38 113.2(5) . . ?
C26 P3 C38 105.2(5) . . ?
C32 P3 C38 107.2(7) . . ?
O4 P4 C45 111.6(5) . . ?
O4 P4 C38 112.9(5) . . ?
C45 P4 C38 103.5(6) . . ?
O4 P4 C39 110.8(5) . . ?
C45 P4 C39 110.9(5) . . ?
C38 P4 C39 106.9(5) . . ?
P1 O1 Ca1 139.5(4) . . ?
P2 O2 Ca1 135.7(4) . . ?
P3 O3 Ca1 136.5(5) . . ?
P4 O4 Ca1 138.7(4) . . ?
O6 N1 O7 123.5(13) . . ?
O6 N1 O5 111.1(12) . . ?
O7 N1 O5 125.2(14) . . ?
O6 N1 Ca1 55.7(7) . . ?
O7 N1 Ca1 178.0(9) . . ?
O5 N1 Ca1 55.5(7) . . ?
O10 N2 O9 120.3(13) . . ?
O10 N2 O8 122.9(15) . . ?
O9 N2 O8 116.8(12) . . ?
O10 N2 Ca1 173.3(10) . . ?
O9 N2 Ca1 57.5(6) . . ?
O8 N2 Ca1 59.7(7) . . ?
N1 O5 Ca1 100.3(9) . . ?
N1 O6 Ca1 100.8(9) . . ?
N2 O8 Ca1 94.6(8) . . ?
N2 O9 Ca1 98.3(7) . . ?
C2 C1 C6 119.3(11) . . ?
C2 C1 P1 117.3(10) . . ?
C6 C1 P1 123.5(9) . . ?
C1 C2 C3 121.9(13) . . ?
C1 C2 H2 119.0 . . ?
C3 C2 H2 119.0 . . ?
C2 C3 C4 117.8(14) . . ?
C2 C3 H3 121.1 . . ?
C4 C3 H3 121.1 . . ?
C5 C4 C3 121.0(14) . . ?
C5 C4 H4 119.5 . . ?
C3 C4 H4 119.5 . . ?
C4 C5 C6 121.0(13) . . ?
C4 C5 H5 119.5 . . ?
C6 C5 H5 119.5 . . ?
C5 C6 C1 118.9(12) . . ?
C5 C6 H6 120.6 . . ?
C1 C6 H6 120.6 . . ?
C8 C7 C12 121.8(11) . . ?
C8 C7 P1 122.5(9) . . ?
C12 C7 P1 115.6(8) . . ?
C7 C8 C9 120.3(13) . . ?
C7 C8 H8 119.8 . . ?
C9 C8 H8 119.8 . . ?
C8 C9 C10 119.7(12) . . ?
C8 C9 H9 120.2 . . ?
C10 C9 H9 120.2 . . ?
C11 C10 C9 118.2(13) . . ?
C11 C10 H10 120.9 . . ?
C9 C10 H10 120.9 . . ?
C10 C11 C12 123.0(13) . . ?
C10 C11 H11 118.5 . . ?
C12 C11 H11 118.5 . . ?
C7 C12 C11 117.0(11) . . ?
C7 C12 H12 121.5 . . ?
C11 C12 H12 121.5 . . ?
P2 C13 P1 114.0(5) . . ?
P2 C13 H13A 108.8 . . ?
P1 C13 H13A 108.8 . . ?
P2 C13 H13B 108.8 . . ?
P1 C13 H13B 108.8 . . ?
H13A C13 H13B 107.6 . . ?
C15 C14 C19 115.8(14) . . ?
C15 C14 P2 126.2(11) . . ?
C19 C14 P2 117.9(11) . . ?
C16 C15 C14 123.0(17) . . ?
C16 C15 H15 118.5 . . ?
C14 C15 H15 118.5 . . ?
C17 C16 C15 122(2) . . ?
C17 C16 H16 118.8 . . ?
C15 C16 H16 118.8 . . ?
C16 C17 C18 119(2) . . ?
C16 C17 H17 120.3 . . ?
C18 C17 H17 120.3 . . ?
C19 C18 C17 117(2) . . ?
C19 C18 H18 121.7 . . ?
C17 C18 H18 121.7 . . ?
C14 C19 C18 122(2) . . ?
C14 C19 H19 118.9 . . ?
C18 C19 H19 118.9 . . ?
C25 C20 C21 118.5(11) . . ?
C25 C20 P2 122.2(10) . . ?
C21 C20 P2 119.3(10) . . ?
C22 C21 C20 120.1(13) . . ?
C22 C21 H21 120.0 . . ?
C20 C21 H21 120.0 . . ?
C21 C22 C23 118.8(14) . . ?
C21 C22 H22 120.6 . . ?
C23 C22 H22 120.6 . . ?
C24 C23 C22 122.5(13) . . ?
C24 C23 H23 118.7 . . ?
C22 C23 H23 118.7 . . ?
C23 C24 C25 118.9(14) . . ?
C23 C24 H24 120.6 . . ?
C25 C24 H24 120.6 . . ?
C24 C25 C20 121.1(13) . . ?
C24 C25 H25 119.4 . . ?
C20 C25 H25 119.4 . . ?
C31 C26 C27 115.2(10) . . ?
C31 C26 P3 126.2(8) . . ?
C27 C26 P3 118.6(9) . . ?
C28 C27 C26 120.3(12) . . ?
C28 C27 H27 119.9 . . ?
C26 C27 H27 119.9 . . ?
C29 C28 C27 121.7(12) . . ?
C29 C28 H28 119.1 . . ?
C27 C28 H28 119.1 . . ?
C28 C29 C30 118.5(12) . . ?
C28 C29 H29 120.7 . . ?
C30 C29 H29 120.7 . . ?
C31 C30 C29 120.5(13) . . ?
C31 C30 H30 119.7 . . ?
C29 C30 H30 119.7 . . ?
C30 C31 C26 123.5(12) . . ?
C30 C31 H31 118.2 . . ?
C26 C31 H31 118.2 . . ?
C33 C32 C37 122.2(14) . . ?
C33 C32 P3 117.1(13) . . ?
C37 C32 P3 120.6(14) . . ?
C32 C33 C34 119.3(18) . . ?
C32 C33 H33 120.4 . . ?
C34 C33 H33 120.4 . . ?
C35 C34 C33 111.0(18) . . ?
C35 C34 H34 124.5 . . ?
C33 C34 H34 124.5 . . ?
C36 C35 C34 131(2) . . ?
C36 C35 H35 114.3 . . ?
C34 C35 H35 114.3 . . ?
C35 C36 C37 115(2) . . ?
C35 C36 H36 122.3 . . ?
C37 C36 H36 122.3 . . ?
C36 C37 C32 120(2) . . ?
C36 C37 H37 119.9 . . ?
C32 C37 H37 119.9 . . ?
P4 C38 P3 115.2(7) . . ?
P4 C38 H38A 108.5 . . ?
P3 C38 H38A 108.5 . . ?
P4 C38 H38B 108.5 . . ?
P3 C38 H38B 108.5 . . ?
H38A C38 H38B 107.5 . . ?
C44 C39 C40 120.2(12) . . ?
C44 C39 P4 121.4(10) . . ?
C40 C39 P4 118.4(9) . . ?
C41 C40 C39 121.6(13) . . ?
C41 C40 H40 119.2 . . ?
C39 C40 H40 119.2 . . ?
C40 C41 C42 118.6(14) . . ?
C40 C41 H41 120.7 . . ?
C42 C41 H41 120.7 . . ?
C43 C42 C41 119.4(13) . . ?
C43 C42 H42 120.3 . . ?
C41 C42 H42 120.3 . . ?
C42 C43 C44 123.8(14) . . ?
C42 C43 H43 118.1 . . ?
C44 C43 H43 118.1 . . ?
C39 C44 C43 116.4(14) . . ?
C39 C44 H44 121.8 . . ?
C43 C44 H44 121.8 . . ?
C50 C45 C46 118.9(12) . . ?
C50 C45 P4 124.1(10) . . ?
C46 C45 P4 116.9(9) . . ?
C45 C46 C47 121.4(14) . . ?
C45 C46 H46 119.3 . . ?
C47 C46 H46 119.3 . . ?
C46 C47 C48 115.5(16) . . ?
C46 C47 H47 122.3 . . ?
C48 C47 H47 122.3 . . ?
C49 C48 C47 119.8(16) . . ?
C49 C48 H48 120.1 . . ?
C47 C48 H48 120.1 . . ?
C48 C49 C50 122.4(15) . . ?
C48 C49 H49 118.8 . . ?
C50 C49 H49 118.8 . . ?
C45 C50 C49 121.4(14) . . ?
C45 C50 H50 119.3 . . ?
C49 C50 H50 119.3 . . ?

loop_
_geom_bond_atom_site_label_1
_geom_bond_atom_site_label_2
_geom_bond_distance
_geom_bond_site_symmetry_2
_geom_bond_publ_flag
Ca1 O1 2.313(7) . ?
Ca1 O3 2.358(8) . ?
Ca1 O4 2.359(7) . ?
Ca1 O2 2.453(8) . ?
Ca1 O5 2.496(10) . ?
Ca1 O6 2.505(11) . ?
Ca1 O9 2.521(9) . ?
Ca1 O8 2.560(10) . ?
Ca1 N2 2.957(13) . ?
Ca1 N1 2.980(13) . ?
P1 O1 1.487(7) . ?
P1 C1 1.778(12) . ?
P1 C13 1.814(10) . ?
P1 C7 1.828(11) . ?
P2 O2 1.479(8) . ?
P2 C20 1.787(13) . ?
P2 C14 1.794(13) . ?
P2 C13 1.795(10) . ?
P3 O3 1.483(9) . ?
P3 C26 1.757(11) . ?
P3 C32 1.826(13) . ?
P3 C38 1.850(13) . ?
P4 O4 1.484(8) . ?
P4 C45 1.793(11) . ?
P4 C38 1.798(11) . ?
P4 C39 1.798(13) . ?
N1 O6 1.211(15) . ?
N1 O7 1.215(14) . ?
N1 O5 1.242(15) . ?
N2 O10 1.189(15) . ?
N2 O9 1.223(14) . ?
N2 O8 1.287(14) . ?
C1 C2 1.376(17) . ?
C1 C6 1.424(16) . ?
C2 C3 1.403(19) . ?
C2 H2 0.9500 . ?
C3 C4 1.40(2) . ?
C3 H3 0.9500 . ?
C4 C5 1.37(2) . ?
C4 H4 0.9500 . ?
C5 C6 1.391(19) . ?
C5 H5 0.9500 . ?
C6 H6 0.9500 . ?
C7 C8 1.344(16) . ?
C7 C12 1.355(15) . ?
C8 C9 1.372(19) . ?
C8 H8 0.9500 . ?
C9 C10 1.40(2) . ?
C9 H9 0.9500 . ?
C10 C11 1.321(19) . ?
C10 H10 0.9500 . ?
C11 C12 1.410(17) . ?
C11 H11 0.9500 . ?
C12 H12 0.9500 . ?
C13 H13A 0.9900 . ?
C13 H13B 0.9900 . ?
C14 C15 1.36(2) . ?
C14 C19 1.36(2) . ?
C15 C16 1.34(2) . ?
C15 H15 0.9500 . ?
C16 C17 1.28(3) . ?
C16 H16 0.9500 . ?
C17 C18 1.41(3) . ?
C17 H17 0.9500 . ?
C18 C19 1.41(3) . ?
C18 H18 0.9500 . ?
C19 H19 0.9500 . ?
C20 C25 1.393(18) . ?
C20 C21 1.406(18) . ?
C21 C22 1.369(19) . ?
C21 H21 0.9500 . ?
C22 C23 1.39(2) . ?
C22 H22 0.9500 . ?
C23 C24 1.34(2) . ?
C23 H23 0.9500 . ?
C24 C25 1.377(19) . ?
C24 H24 0.9500 . ?
C25 H25 0.9500 . ?
C26 C31 1.400(17) . ?
C26 C27 1.425(16) . ?
C27 C28 1.397(17) . ?
C27 H27 0.9500 . ?
C28 C29 1.365(17) . ?
C28 H28 0.9500 . ?
C29 C30 1.386(19) . ?
C29 H29 0.9500 . ?
C30 C31 1.357(18) . ?
C30 H30 0.9500 . ?
C31 H31 0.9500 . ?
C32 C33 1.37(2) . ?
C32 C37 1.44(2) . ?
C33 C34 1.48(3) . ?
C33 H33 0.9500 . ?
C34 C35 1.41(3) . ?
C34 H34 0.9500 . ?
C35 C36 1.33(3) . ?
C35 H35 0.9500 . ?
C36 C37 1.36(2) . ?
C36 H36 0.9500 . ?
C37 H37 0.9500 . ?
C38 H38A 0.9900 . ?
C38 H38B 0.9900 . ?
C39 C44 1.377(18) . ?
C39 C40 1.398(18) . ?
C40 C41 1.369(18) . ?
C40 H40 0.9500 . ?
C41 C42 1.403(19) . ?
C41 H41 0.9500 . ?
C42 C43 1.33(2) . ?
C42 H42 0.9500 . ?
C43 C44 1.42(2) . ?
C43 H43 0.9500 . ?
C44 H44 0.9500 . ?
C45 C50 1.347(18) . ?
C45 C46 1.380(18) . ?
C46 C47 1.40(2) . ?
C46 H46 0.9500 . ?
C47 C48 1.46(3) . ?
C47 H47 0.9500 . ?
C48 C49 1.30(2) . ?
C48 H48 0.9500 . ?
C49 C50 1.36(2) . ?
C49 H49 0.9500 . ?
C50 H50 0.9500 . ?
